data_2003876
loop_
_publ_author_name
'Clegg, W.'
'Dunbar, J. M.'
'Elsegood, M. R. J.'
'Jackson, R. F. W.'
'Palmer, N. J.'

_publ_section_title
;
 Two Products of Ring Opening Reactions of an Arylthionitrooxirane
;
_journal_issue 9
_journal_name_full 'Acta Crystallographica Section C'
_journal_page_first 1950
_journal_page_last 1953
_journal_paper_doi 10.1107/S0108270195004276
_journal_volume 51
_journal_year 1995
_chemical_formula_sum 'C22 H25 N O5 S'
_chemical_formula_weight 415.49
_chemical_name_systematic
;
 S-(4''-methylphenyl)(2'R,4S)-2'-(benzyloxycarbonylamino)-
 2'-(2,2-dimethyl-1,3-dioxolan-4-yl)ethanethiolate
;
_space_group_IT_number 1
_symmetry_cell_setting triclinic
_symmetry_space_group_name_Hall 'P 1'
_symmetry_space_group_name_H-M 'P 1'
_audit_creation_method SHELXL
_cell_angle_alpha 77.06(3)
_cell_angle_beta 78.75(2)
_cell_angle_gamma 87.98(3)
_cell_formula_units_Z 1
_cell_length_a 5.584(2)
_cell_length_b 9.042(3)
_cell_length_c 10.902(3)
_cell_measurement_reflns_used 35
_cell_measurement_temperature 160(2)
_cell_measurement_theta_max 12.50
_cell_measurement_theta_min 10.15
_cell_volume 526.1(3)
_computing_cell_refinement DIF4
_computing_data_collection 'DIF4 (Stoe & Cie, 1990)'
_computing_data_reduction 'local programs'
_computing_molecular_graphics SHELXTL
_computing_publication_material 'SHELXL-93 and local programs'
_computing_structure_refinement 'SHELXL93 (Sheldrick, 1993)'
_computing_structure_solution 'SHELXTL (Sheldrick, 1990, 1994)'
_diffrn_ambient_temperature 160(2)
_diffrn_measurement_device 'Stoe-Siemens diffractometer'
_diffrn_measurement_method '\w/\q scans with on-line profile fitting (Clegg, 1981)'
_diffrn_radiation_monochromator graphite
_diffrn_radiation_source 'fine-focus sealed tube'
_diffrn_radiation_type MoK\a
_diffrn_radiation_wavelength .71073
_diffrn_reflns_av_R_equivalents .0
_diffrn_reflns_av_sigmaI/netI 0.0567
_diffrn_reflns_limit_h_max 6
_diffrn_reflns_limit_h_min -05
_diffrn_reflns_limit_k_max 9
_diffrn_reflns_limit_k_min -09
_diffrn_reflns_limit_l_max 11
_diffrn_reflns_limit_l_min -08
_diffrn_reflns_number 1606
_diffrn_reflns_theta_max 22.53
_diffrn_reflns_theta_min 2.68
_diffrn_standards_decay_% 6
_diffrn_standards_interval_time 60
_diffrn_standards_number 5
_exptl_absorpt_coefficient_mu .187
_exptl_absorpt_correction_type none
_exptl_crystal_colour colourless
_exptl_crystal_density_diffrn 1.311
_exptl_crystal_description needle
_exptl_crystal_F_000 220
_exptl_crystal_size_max .44
_exptl_crystal_size_mid .14
_exptl_crystal_size_min .08
_refine_diff_density_max .226
_refine_diff_density_min -0.240
_refine_ls_abs_structure_details '\c = -0.03(14) (Flack, 1983)'
_refine_ls_abs_structure_Flack -.03(14)
_refine_ls_extinction_method none
_refine_ls_goodness_of_fit_all 1.121
_refine_ls_goodness_of_fit_obs 1.088
_refine_ls_matrix_type full
_refine_ls_number_parameters 268
_refine_ls_number_reflns 1606
_refine_ls_number_restraints 3
_refine_ls_restrained_S_all 1.120
_refine_ls_restrained_S_obs 1.087
_refine_ls_R_factor_all 0.0490
_refine_ls_R_factor_obs .0431
_refine_ls_shift/esd_max .000
_refine_ls_shift/esd_mean 0.000
_refine_ls_structure_factor_coef Fsqd
_refine_ls_weighting_details 'w=1/[\s^2^(Fo^2^)+(0.0647P)^2^+0.3010P] where P=(Fo^2^+2Fc^2^)/3'
_refine_ls_weighting_scheme calc
_refine_ls_wR_factor_all .1246
_refine_ls_wR_factor_obs .1158
_reflns_number_observed 1492
_reflns_number_total 1606
_reflns_observed_criterion >2sigma(I)
_cod_data_source_file bm1008.cif
_cod_data_source_block 3
_cod_depositor_comments
;
The following automatic conversions were performed:

'_refine_ls_weighting_scheme' value 'calc
w=1/[\s^2^(Fo^2^)+(0.0647P)^2^+0.3010P] where P=(Fo^2^+2Fc^2^)/3' was
changed to 'calc'. New tag '_refine_ls_weighting_details' was
created. The value of the new tag was set to
'w=1/[\s^2^(Fo^2^)+(0.0647P)^2^+0.3010P] where P=(Fo^2^+2Fc^2^)/3'.

Automatic conversion script
Id: cif_fix_values 3143 2015-03-26 13:38:13Z robertas 
;
_cod_database_code 2003876

loop_
_symmetry_equiv_pos_as_xyz
'x, y, z'

loop_
_atom_site_aniso_label
_atom_site_aniso_U_11
_atom_site_aniso_U_22
_atom_site_aniso_U_33
_atom_site_aniso_U_12
_atom_site_aniso_U_13
_atom_site_aniso_U_23
S 0.0292(7) 0.0502(9) 0.0285(8) -0.0080(6) -0.0074(5) 0.0004(6)
O1 0.024(2) 0.031(2) 0.032(2) -0.0025(15) -0.0092(15) 0.000(2)
O2 0.030(2) 0.036(2) 0.034(2) 0.005(2) -0.010(2) -0.006(2)
O3 0.034(2) 0.042(2) 0.021(2) 0.009(2) -0.0088(15) 0.000(2)
O4 0.028(2) 0.031(2) 0.047(3) 0.006(2) -0.008(2) -0.009(2)
O5 0.023(2) 0.025(2) 0.040(2) 0.0026(14) -0.0123(15) -0.004(2)
N 0.020(2) 0.024(3) 0.032(3) 0.003(2) -0.007(2) -0.001(2)
C1 0.029(3) 0.025(3) 0.024(3) 0.004(2) -0.007(2) -0.002(2)
C2 0.020(2) 0.029(3) 0.029(3) 0.006(2) -0.009(2) -0.006(2)
C3 0.029(3) 0.031(3) 0.024(3) -0.001(2) -0.007(2) 0.000(2)
C4 0.033(3) 0.027(3) 0.040(3) 0.004(2) -0.016(2) -0.008(2)
C5 0.034(3) 0.037(3) 0.026(3) 0.005(2) -0.009(2) 0.002(2)
C6 0.091(5) 0.038(4) 0.058(5) 0.002(4) -0.009(4) 0.007(3)
C7 0.049(4) 0.072(5) 0.050(4) 0.016(3) -0.025(3) -0.022(4)
C8 0.028(3) 0.032(3) 0.031(3) -0.007(2) -0.007(2) 0.001(3)
C9 0.040(3) 0.053(4) 0.023(3) -0.002(3) -0.001(2) -0.010(3)
C10 0.034(3) 0.044(3) 0.037(4) 0.005(2) -0.009(2) -0.002(3)
C11 0.031(3) 0.043(3) 0.024(3) -0.008(2) -0.002(2) -0.001(3)
C12 0.039(3) 0.043(4) 0.028(3) 0.000(3) -0.005(2) -0.008(3)
C13 0.034(3) 0.032(3) 0.034(3) 0.001(2) -0.003(2) -0.002(3)
C14 0.036(3) 0.076(5) 0.035(4) -0.003(3) -0.010(3) -0.003(3)
C15 0.023(3) 0.029(3) 0.023(3) 0.001(2) -0.008(2) -0.002(2)
C16 0.031(3) 0.030(3) 0.034(3) 0.002(2) -0.017(2) -0.006(3)
C17 0.032(3) 0.029(3) 0.035(3) 0.010(2) -0.014(2) -0.010(2)
C18 0.058(4) 0.049(4) 0.045(4) -0.021(3) -0.023(3) 0.003(3)
C19 0.089(5) 0.054(5) 0.043(4) -0.040(4) -0.020(4) 0.013(3)
C20 0.068(4) 0.036(4) 0.039(4) -0.003(3) -0.016(3) 0.010(3)
C21 0.054(4) 0.052(4) 0.047(4) -0.004(3) -0.029(3) 0.002(3)
C22 0.042(3) 0.032(3) 0.058(4) -0.003(2) -0.026(3) 0.001(3)

loop_
_atom_site_label
_atom_site_occupancy
_atom_site_fract_x
_atom_site_fract_y
_atom_site_fract_z
_atom_site_U_iso_or_equiv
_atom_site_thermal_displace_type
_atom_site_calc_flag
_atom_site_refinement_flags
_atom_site_type_symbol
S 1 .1784(2) .96466(15) .03797(12) .0370(4) Uani d . S
O1 1 -0.2412(6) .8254(4) .1579(3) .0294(9) Uani d . O
O2 1 .3720(6) .5569(4) .3988(4) .0329(9) Uani d . O
O3 1 .0338(6) .6623(4) .4958(3) .0334(9) Uani d . O
O4 1 .1314(6) 1.1347(4) .3364(4) .0351(9) Uani d . O
O5 1 .5351(6) 1.0932(4) .2724(4) .0293(8) Uani d . O
N 1 .2700(8) .9094(5) .2909(4) .0259(10) Uani d . N
H1 1 .387(12) .862(7) .272(6) .031 Uiso d . H
C1 1 -.0458(9) .8688(6) .1688(5) .0264(12) Uani d . C
C2 1 .0328(8) .8483(6) .2982(5) .0256(11) Uani d . C
H2 1 -.0874(8) .9038(6) .3519(5) .031 Uiso calc R H
C3 1 .0082(9) .6776(6) .3648(5) .0286(12) Uani d . C
H3 1 -0.1556(9) .6385(6) .3622(5) .034 Uiso calc R H
C4 1 .2104(9) .5755(6) .3110(6) .0318(12) Uani d . C
H4A 1 .1426(9) .4766(6) .3089(6) .038 Uiso calc R H
H4B 1 .2940(9) .6252(6) .2234(6) .038 Uiso calc R H
C5 1 .2241(10) .5564(6) .5202(5) .0338(13) Uani d . C
C6 1 .1112(16) .4008(8) .5857(8) .066(2) Uani d . C
H6A 1 .014(9) .4052(19) .670(2) .099 Uiso calc R H
H6B 1 .2412(16) .3261(15) .597(5) .099 Uiso calc R H
H6C 1 .006(9) .371(3) .533(3) .099 Uiso calc R H
C7 1 .3751(12) .6178(9) .5997(7) .054(2) Uani d . C
H7A 1 .275(3) .620(6) .6837(19) .081 Uiso calc R H
H7B 1 .432(8) .721(2) .556(2) .081 Uiso calc R H
H7C 1 .516(5) .552(3) .611(4) .081 Uiso calc R H
C8 1 .0178(9) .9875(6) -.0911(5) .0309(13) Uani d . C
C9 1 -0.1812(10) 1.0839(7) -.0956(6) .0389(14) Uani d . C
H9 1 -0.2367(10) 1.1351(7) -.0283(6) .047 Uiso calc R H
C10 1 -0.2989(10) 1.1047(7) -0.2000(6) .0393(14) Uani d . C
H10 1 -0.4349(10) 1.1706(7) -0.2033(6) .047 Uiso calc R H
C11 1 -0.2214(10) 1.0318(7) -0.2976(5) .0341(13) Uani d . C
C12 1 -.0221(10) .9369(7) -0.2927(6) .0369(14) Uani d . C
H12 1 .0340(10) .8865(7) -0.3605(6) .044 Uiso calc R H
C13 1 .0969(10) .9147(6) -0.1894(6) .0346(13) Uani d . C
H13 1 .2332(10) .8489(6) -0.1868(6) .042 Uiso calc R H
C14 1 -0.3474(11) 1.0573(9) -0.4128(6) .050(2) Uani d . C
H14A 1 -0.505(4) 1.106(5) -0.3924(18) .075 Uiso calc R H
H14B 1 -0.373(8) .9595(11) -0.433(3) .075 Uiso calc R H
H14C 1 -0.245(4) 1.123(5) -0.4868(14) .075 Uiso calc R H
C15 1 .2966(8) 1.0527(6) .3031(5) .0249(12) Uani d . C
C16 1 .5894(9) 1.2495(6) .2720(5) .0304(12) Uani d . C
H16A 1 .7485(9) 1.2537(6) .2984(5) .046 Uiso calc R H
H16B 1 .4626(9) 1.2857(6) .3354(5) .046 Uiso calc R H
C17 1 .5988(9) 1.3531(6) .1416(6) .0310(13) Uani d . C
C18 1 .7802(12) 1.4614(8) .0971(7) .050(2) Uani d . C
H18 1 .8992(12) 1.4666(8) .1475(7) .060 Uiso calc R H
C19 1 .7933(15) 1.5640(9) -.0208(7) .064(2) Uani d . C
H19 1 .9181(15) 1.6396(9) -.0488(7) .076 Uiso calc R H
C20 1 .6258(13) 1.5558(7) -.0965(7) .050(2) Uani d . C
H20 1 .6355(13) 1.6235(7) -0.1777(7) .060 Uiso calc R H
C21 1 .4426(12) 1.4465(8) -.0515(7) .050(2) Uani d . C
H21 1 .3250(12) 1.4399(8) -0.1024(7) .060 Uiso calc R H
C22 1 .4281(11) 1.3468(7) .0665(7) .043(2) Uani d . C
H22 1 .2999(11) 1.2736(7) .0960(7) .052 Uiso calc R H

loop_
_atom_type_symbol
_atom_type_description
_atom_type_scat_source
_atom_type_scat_dispersion_real
_atom_type_scat_dispersion_imag
C C 'International Tables Vol C Tables 4.2.6.8 and 6.1.1.4' .0033 .0016
H H 'International Tables Vol C Tables 4.2.6.8 and 6.1.1.4' .0000 .0000
N N 'International Tables Vol C Tables 4.2.6.8 and 6.1.1.4' .0061 .0033
O O 'International Tables Vol C Tables 4.2.6.8 and 6.1.1.4' .0106 .0060
S S 'International Tables Vol C Tables 4.2.6.8 and 6.1.1.4' .1246 .1234

loop_
_geom_angle_atom_site_label_1
_geom_angle_atom_site_label_2
_geom_angle_atom_site_label_3
_geom_angle
_geom_angle_publ_flag
C8 S C1 101.1(2) yes
C5 O2 C4 106.0(4) yes
C5 O3 C3 108.3(4) yes
C15 O5 C16 116.1(4) yes
C15 N C2 120.9(4) yes
C2 N H1 119(4) yes
C15 N H1 120(4) yes
O1 C1 C2 122.9(5) yes
O1 C1 S 124.2(4) yes
C2 C1 S 112.9(4) yes
N C2 C1 114.3(4) yes
N C2 C3 112.8(4) yes
C1 C2 C3 108.1(4) yes
O3 C3 C4 104.0(4) yes
O3 C3 C2 108.0(4) yes
C4 C3 C2 115.1(4) yes
O2 C4 C3 103.4(4) yes
O2 C5 O3 105.7(4) yes
O2 C5 C7 108.3(5) yes
O3 C5 C7 107.7(5) yes
O2 C5 C6 112.3(5) yes
O3 C5 C6 109.1(5) yes
C7 C5 C6 113.5(6) yes
C13 C8 C9 119.7(5) ?
C13 C8 S 120.0(4) ?
C9 C8 S 120.3(4) ?
C8 C9 C10 119.4(5) ?
C11 C10 C9 121.0(6) ?
C10 C11 C12 119.1(5) ?
C10 C11 C14 120.9(5) ?
C12 C11 C14 120.0(5) ?
C11 C12 C13 120.6(5) ?
C8 C13 C12 120.2(5) ?
O4 C15 N 125.4(5) yes
O4 C15 O5 124.4(5) yes
N C15 O5 110.2(4) yes
O5 C16 C17 112.0(4) ?
C18 C17 C22 118.4(6) ?
C18 C17 C16 118.7(5) ?
C22 C17 C16 122.8(5) ?
C17 C18 C19 121.3(6) ?
C20 C19 C18 120.1(6) ?
C19 C20 C21 118.5(6) ?
C22 C21 C20 121.1(6) ?
C17 C22 C21 120.5(6) ?

loop_
_geom_bond_atom_site_label_1
_geom_bond_atom_site_label_2
_geom_bond_distance
_geom_bond_publ_flag
S C8 1.782(6) yes
S C1 1.783(5) yes
O1 C1 1.208(6) yes
O2 C5 1.416(7) yes
O2 C4 1.419(7) yes
O3 C5 1.429(7) yes
O3 C3 1.438(7) yes
O4 C15 1.214(6) yes
O5 C15 1.351(6) yes
O5 C16 1.455(7) yes
N C15 1.348(7) yes
N C2 1.434(7) yes
N H1 0.79(6) yes
C1 C2 1.528(7) yes
C2 C3 1.549(7) yes
C3 C4 1.544(7) yes
C5 C7 1.518(9) yes
C5 C6 1.524(9) yes
C8 C13 1.375(8) ?
C8 C9 1.389(8) ?
C9 C10 1.396(9) ?
C10 C11 1.367(9) ?
C11 C12 1.383(9) ?
C11 C14 1.526(9) ?
C12 C13 1.390(9) ?
C16 C17 1.510(8) ?
C17 C18 1.373(8) ?
C17 C22 1.382(8) ?
C18 C19 1.398(10) ?
C19 C20 1.376(10) ?
C20 C21 1.386(10) ?
C21 C22 1.385(10) ?

loop_
_geom_torsion_atom_site_label_1
_geom_torsion_atom_site_label_2
_geom_torsion_atom_site_label_3
_geom_torsion_atom_site_label_4
_geom_torsion
_geom_torsion_publ_flag
C8 S C1 O1 5.4(5) yes
C8 S C1 C2 -173.8(3) yes
C15 N C2 C1 91.9(6) ?
C15 N C2 C3 -144.2(5) ?
O1 C1 C2 N -179.2(5) ?
S C1 C2 N 0.1(5) ?
O1 C1 C2 C3 54.4(6) yes
S C1 C2 C3 -126.3(4) yes
C5 O3 C3 C4 -2.4(5) yes
C5 O3 C3 C2 -125.2(4) yes
N C2 C3 O3 64.1(5) ?
C1 C2 C3 O3 -168.5(4) yes
N C2 C3 C4 -51.6(6) ?
C1 C2 C3 C4 75.8(5) yes
C5 O2 C4 C3 33.4(5) yes
O3 C3 C4 O2 -18.8(5) yes
C2 C3 C4 O2 99.2(5) yes
C4 O2 C5 O3 -36.0(5) yes
C4 O2 C5 C7 -151.0(5) ?
C4 O2 C5 C6 82.9(6) ?
C3 O3 C5 O2 23.1(5) yes
C3 O3 C5 C7 138.6(5) ?
C3 O3 C5 C6 -97.8(5) ?
C1 S C8 C13 -114.9(4) yes
C1 S C8 C9 67.8(5) yes
C13 C8 C9 C10 0.3(8) ?
S C8 C9 C10 177.6(4) ?
C8 C9 C10 C11 0.0(9) ?
C9 C10 C11 C12 -0.5(9) ?
C9 C10 C11 C14 -178.8(6) ?
C10 C11 C12 C13 0.6(9) ?
C14 C11 C12 C13 178.9(5) ?
C9 C8 C13 C12 -0.2(8) ?
S C8 C13 C12 -177.5(4) ?
C11 C12 C13 C8 -0.3(8) ?
C2 N C15 O4 9.7(8) ?
C2 N C15 O5 -170.1(4) ?
C16 O5 C15 O4 -4.3(7) ?
C16 O5 C15 N 175.6(4) ?
C15 O5 C16 C17 -91.2(5) ?
O5 C16 C17 C18 -138.2(5) ?
O5 C16 C17 C22 43.9(6) ?
C22 C17 C18 C19 0.3(10) ?
C16 C17 C18 C19 -177.7(6) ?
C17 C18 C19 C20 -1.5(12) ?
C18 C19 C20 C21 1.5(12) ?
C19 C20 C21 C22 -0.4(11) ?
C18 C17 C22 C21 0.8(9) ?
C16 C17 C22 C21 178.7(6) ?
C20 C21 C22 C17 -0.7(10) ?

loop_
_cod_related_entry_id
_cod_related_entry_database
_cod_related_entry_code
1 ChemSpider 21187204
